data_7716588
loop_
_publ_author_name
'Ismael, Fouad'
'Fleming, Cassandra L.'
'Christopher, Timothy D.'
'S&#xf6;hnel, Tilo'
'Zhou, Yuchen'
'Krenske, Elizabeth H.'
'Gahan, Lawrence R.'
'Blackman, Allan G.'

_publ_section_title
;
 Co(III) complexes of the pentadentate NHC ligand PY4Im: carbene-induced
 <i>trans</i> influences and the non-disappearing <sup>13</sup>C NMR peak.
;
_journal_issue 30
_journal_name_full 'Dalton transactions (Cambridge, England : 2003)'
_journal_page_first 12688
_journal_page_last 12697
_journal_paper_doi 10.1039/d4dt01579g
_journal_volume 53
_journal_year 2024
_chemical_formula_moiety 'C27 H23 Co N7, 3(Cl O4), 1[CH3CN]'
_chemical_formula_sum 'C29 H26 Cl3 Co N8 O12'
_chemical_formula_weight 843.86
_space_group_crystal_system orthorhombic
_space_group_IT_number 62
_space_group_name_Hall '-P 2ac 2n'
_space_group_name_H-M_alt 'P n m a'
_atom_sites_solution_hydrogens geom
_atom_sites_solution_primary direct
_audit_creation_date 2024-06-17
_audit_creation_method
;
Olex2 1.5
(compiled 2024.01.12 svn.r2f8d729c for OlexSys, GUI svn.r6928)
;
_audit_update_record
;
2024-06-18 deposited with the CCDC.	2024-07-10 downloaded from the CCDC.
;
_cell_angle_alpha 90
_cell_angle_beta 90
_cell_angle_gamma 90
_cell_formula_units_Z 4
_cell_length_a 16.1590(3)
_cell_length_b 17.8462(3)
_cell_length_c 13.1978(2)
_cell_measurement_reflns_used 8659
_cell_measurement_temperature 105.4(8)
_cell_measurement_theta_max 72.2650
_cell_measurement_theta_min 4.1600
_cell_volume 3805.94(11)
_computing_cell_refinement 'CrysAlisPro 1.171.40.84a (Rigaku OD, 2020)'
_computing_data_collection 'CrysAlisPro 1.171.40.84a (Rigaku OD, 2020)'
_computing_data_reduction 'CrysAlisPro 1.171.40.84a (Rigaku OD, 2020)'
_computing_molecular_graphics 'Olex2 1.5 (Dolomanov et al., 2009)'
_computing_publication_material 'Olex2 1.5 (Dolomanov et al., 2009)'
_computing_structure_refinement 'SHELXL 2019/3 (Sheldrick, 2015)'
_computing_structure_solution 'SHELXS  (Sheldrick, 2008)'
_diffrn_ambient_temperature 105.15
_diffrn_detector_area_resol_mean 5.8140
_diffrn_detector_type 'Pilatus 200K'
_diffrn_measured_fraction_theta_full 0.999
_diffrn_measured_fraction_theta_max 0.978
_diffrn_measurement_details
;
List of Runs (angles in degrees, time in seconds):

  # Type    Start    End  Width  t~exp~   \w     \q     \k     \f   Frames
#--------------------------------------------------------------------------
  1  \w    -57.00  26.00   0.50    3.44    --  -47.23  57.00 -90.00  166
  2  \w    -51.00 -13.00   0.50   13.74    --  -90.25  45.00-150.00   76
  3  \w    -72.00 -47.00   0.50    3.44    --  -47.23 123.00   8.00   50
  4  \w    -57.00 -29.00   0.50   13.74    --  -90.25 150.00 170.00   56
  5  \w   -173.00-147.00   0.50   13.74    --  -90.25  -9.00  20.00   52
  6  \w   -123.00 -98.00   0.50    3.44    --  -47.23-123.00 -72.00   50
  7  \w    102.00 159.00   0.50   13.74    --   97.33 124.00 -82.00  114
  8  \w    112.00 175.00   0.50   13.74    --   97.33  45.00-180.00  126
  9  \w     77.00 103.00   0.50   13.74    --   97.33  45.00-180.00   52
 10  \w     22.00  48.00   0.50   13.74    --   97.33 -45.00 -90.00   52
 11  \w     27.00  91.00   0.50   13.74    --   97.33 -95.00 -60.00  128
 12  \w     38.00 101.00   0.50   13.74    --   97.33-111.00 -60.00  126
 13  \w     21.00  47.00   0.50   13.74    --   97.33 -45.00  60.00   52
 14  \w   -110.00 -36.00   0.50    3.44    --  -47.23 -57.00-180.00  148
 15  \w   -113.00 -75.00   0.50    3.44    --  -47.23-125.00  90.00   76
 16  \w     62.00 143.00   0.50   13.74    --   97.33 178.00 -30.00  162
;
_diffrn_measurement_device 'four-circle diffractometer'
_diffrn_measurement_device_type 'XtaLAB Synergy, Dualflex, Pilatus 200K'
_diffrn_measurement_method '\w scans'
_diffrn_radiation_type CuK\a
_diffrn_radiation_wavelength 1.54184
_diffrn_reflns_av_R_equivalents 0.0343
_diffrn_reflns_av_unetI/netI 0.0279
_diffrn_reflns_Laue_measured_fraction_full 0.999
_diffrn_reflns_Laue_measured_fraction_max 0.978
_diffrn_reflns_limit_h_max 19
_diffrn_reflns_limit_h_min -19
_diffrn_reflns_limit_k_max 21
_diffrn_reflns_limit_k_min -22
_diffrn_reflns_limit_l_max 16
_diffrn_reflns_limit_l_min -11
_diffrn_reflns_number 17639
_diffrn_reflns_point_group_measured_fraction_full 0.999
_diffrn_reflns_point_group_measured_fraction_max 0.978
_diffrn_reflns_theta_full 67.684
_diffrn_reflns_theta_max 72.452
_diffrn_reflns_theta_min 4.166
_exptl_absorpt_coefficient_mu 6.072
_exptl_absorpt_correction_T_max 1.00000
_exptl_absorpt_correction_T_min 0.78181
_exptl_absorpt_correction_type multi-scan
_exptl_absorpt_process_details
;
CrysAlisPro 1.171.40.84a (Rigaku Oxford Diffraction, 2020)
Empirical absorption correction using spherical harmonics,
implemented in SCALE3 ABSPACK scaling algorithm.
;
_exptl_crystal_colour orange
_exptl_crystal_colour_primary orange
_exptl_crystal_density_diffrn 1.473
_exptl_crystal_description irregular
_exptl_crystal_F_000 1720
_exptl_crystal_size_max 0.14
_exptl_crystal_size_mid 0.12
_exptl_crystal_size_min 0.12
_refine_diff_density_max 0.281
_refine_diff_density_min -0.377
_refine_diff_density_rms 0.057
_refine_ls_extinction_method none
_refine_ls_goodness_of_fit_ref 1.070
_refine_ls_hydrogen_treatment constr
_refine_ls_matrix_type full
_refine_ls_number_parameters 248
_refine_ls_number_reflns 3806
_refine_ls_number_restraints 0
_refine_ls_restrained_S_all 1.070
_refine_ls_R_factor_all 0.0497
_refine_ls_R_factor_gt 0.0419
_refine_ls_shift/su_max 0.000
_refine_ls_shift/su_mean 0.000
_refine_ls_structure_factor_coef Fsqd
_refine_ls_weighting_details 'w=1/[\s^2^(Fo^2^)+(0.0721P)^2^+1.5070P] where P=(Fo^2^+2Fc^2^)/3'
_refine_ls_weighting_scheme calc
_refine_ls_wR_factor_gt 0.1161
_refine_ls_wR_factor_ref 0.1214
_reflns_Friedel_coverage 0.000
_reflns_number_gt 3236
_reflns_number_total 3806
_reflns_threshold_expression 'I > 2\s(I)'
_cod_data_source_file d4dt01579g2.cif
_cod_data_source_block fi-00602
_cod_depositor_comments 'Adding full bibliography for 7716587--7716594.cif.'
_cod_database_code 7716588
_shelx_shelxl_version_number 2019/3
_shelx_space_group_comment
;
The symmetry employed for this shelxl refinement is uniquely defined
by the following loop, which should always be used as a source of
symmetry information in preference to the above space-group names.
They are only intended as comments.
;
_olex2_refinement_description
;
1. Fixed Uiso
 At 1.2 times of:
  All C(H) groups
 At 1.5 times of:
  All C(H,H,H) groups
2. Others
 Fixed Sof: H15A(0.5) H15B(0.5) H15C(0.5) Cl2(0.5) O7(0.5)
3.a Ternary CH refined with riding coordinates:
 C6(H6)
3.b Aromatic/amide H refined with riding coordinates:
 C1(H1), C2(H2), C3(H3), C4(H4), C8(H8), C10(H10), C11(H11), C12(H12), C13(H13)
3.c Idealised Me refined as rotating group:
 C15(H15A,H15B,H15C)
;
_smtbx_masks_void_probe_radius 1.2
_smtbx_masks_void_truncation_radius 1.2
_olex2_submission_special_instructions 'No special instructions were received'
_oxdiff_exptl_absorpt_empirical_details
;
Empirical correction (ABSPACK) includes:
- Absorption correction using spherical harmonics
- Frame scaling
;

loop_
_space_group_symop_operation_xyz
'x, y, z'
'-x+1/2, -y, z+1/2'
'x+1/2, -y+1/2, -z+1/2'
'-x, y+1/2, -z'
'-x, -y, -z'
'x-1/2, y, -z-1/2'
'-x-1/2, y-1/2, z-1/2'
'x, -y-1/2, z'

loop_
_atom_site_label
_atom_site_type_symbol
_atom_site_fract_x
_atom_site_fract_y
_atom_site_fract_z
_atom_site_U_iso_or_equiv
_atom_site_adp_type
_atom_site_occupancy
_atom_site_site_symmetry_order
_atom_site_calc_flag
_atom_site_refinement_flags_posn
_atom_site_refinement_flags_adp
_atom_site_refinement_flags_occupancy
_atom_site_disorder_assembly
_atom_site_disorder_group
Co1 Co 0.23361(4) 0.250000 0.47875(4) 0.03402(17) Uani 1 2 d S T P . .
N1 N 0.30796(13) 0.33237(10) 0.43345(15) 0.0339(4) Uani 1 1 d . . . . .
N2 N 0.16523(16) 0.33371(11) 0.53467(14) 0.0395(5) Uani 1 1 d . . . . .
N3 N 0.3140(2) 0.30992(13) 0.65122(16) 0.0591(7) Uani 1 1 d . . . . .
N4 N 0.17309(18) 0.250000 0.3509(2) 0.0313(6) Uani 1 2 d S T P . .
C1 C 0.33545(15) 0.33854(12) 0.33793(18) 0.0346(5) Uani 1 1 d . . . . .
H1 H 0.314885 0.304675 0.288428 0.041 Uiso 1 1 calc R U . . .
C2 C 0.39215(16) 0.39180(14) 0.3085(2) 0.0402(6) Uani 1 1 d . . . . .
H2 H 0.411510 0.393269 0.240587 0.048 Uiso 1 1 calc R U . . .
C3 C 0.42054(16) 0.44292(14) 0.3785(2) 0.0458(6) Uani 1 1 d . . . . .
H3 H 0.460978 0.479148 0.360270 0.055 Uiso 1 1 calc R U . . .
C4 C 0.38903(17) 0.44039(14) 0.4754(2) 0.0440(6) Uani 1 1 d . . . . .
H4 H 0.405242 0.476705 0.524168 0.053 Uiso 1 1 calc R U . . .
C5 C 0.33406(18) 0.38498(13) 0.50091(19) 0.0396(6) Uani 1 1 d . . . . .
C6 C 0.2947(2) 0.38186(14) 0.60459(19) 0.0482(7) Uani 1 1 d . . . . .
H6 H 0.315613 0.423825 0.647773 0.058 Uiso 1 1 calc R U . . .
C7 C 0.2901(3) 0.250000 0.5994(3) 0.0482(10) Uani 1 2 d S T P . .
C8 C 0.3546(3) 0.28799(19) 0.7389(2) 0.0856(14) Uani 1 1 d . . . . .
H8 H 0.377848 0.319887 0.789053 0.103 Uiso 1 1 calc R U . . .
C9 C 0.2024(2) 0.38784(14) 0.59169(19) 0.0460(7) Uani 1 1 d . . . . .
C10 C 0.1588(2) 0.44776(16) 0.6305(2) 0.0565(8) Uani 1 1 d . . . . .
H10 H 0.186482 0.485071 0.669025 0.068 Uiso 1 1 calc R U . . .
C11 C 0.0750(2) 0.45333(17) 0.6132(3) 0.0598(8) Uani 1 1 d . . . . .
H11 H 0.043762 0.493338 0.641417 0.072 Uiso 1 1 calc R U . . .
C12 C 0.0374(2) 0.39947(15) 0.5541(2) 0.0505(7) Uani 1 1 d . . . . .
H12 H -0.020166 0.402139 0.539918 0.061 Uiso 1 1 calc R U . . .
C13 C 0.08502(19) 0.34127(14) 0.51555(19) 0.0427(6) Uani 1 1 d . . . . .
H13 H 0.058907 0.305118 0.473479 0.051 Uiso 1 1 calc R U . . .
C14 C 0.1368(2) 0.250000 0.2766(2) 0.0307(7) Uani 1 2 d S T P . .
C15 C 0.0906(2) 0.250000 0.1830(3) 0.0390(8) Uani 1 2 d S T P . .
H15A H 0.035665 0.271589 0.194663 0.058 Uiso 0.5 1 calc R U P A -1
H15B H 0.084717 0.198453 0.158386 0.058 Uiso 0.5 1 calc R U P A -1
H15C H 0.120067 0.279958 0.132243 0.058 Uiso 0.5 1 calc R U P A -1
Cl1 Cl 0.13119(4) 0.46030(3) 0.28283(4) 0.03681(16) Uani 1 1 d . . . . .
O1 O 0.06527(11) 0.40989(10) 0.30464(14) 0.0449(4) Uani 1 1 d . . . . .
O2 O 0.18925(15) 0.45815(15) 0.36366(19) 0.0769(7) Uani 1 1 d . . . . .
O3 O 0.17163(16) 0.43967(13) 0.19154(18) 0.0701(7) Uani 1 1 d . . . . .
O4 O 0.09966(14) 0.53478(11) 0.27273(19) 0.0643(6) Uani 1 1 d . . . . .
Cl2 Cl -0.12374(8) 0.27031(6) 0.42597(9) 0.0429(3) Uani 0.5 1 d . . P B 1
O5 O -0.1117(2) 0.250000 0.5262(2) 0.0623(8) Uani 1 2 d S T P B 1
O6 O -0.05648(18) 0.250000 0.36248(19) 0.0519(7) Uani 1 2 d S T P B 1
O7 O -0.1255(3) 0.3509(2) 0.4287(4) 0.0663(12) Uani 0.5 1 d . . P B 1
O8 O -0.20076(19) 0.250000 0.3837(2) 0.0528(7) Uani 1 2 d S T P B 1

loop_
_atom_site_aniso_label
_atom_site_aniso_U_11
_atom_site_aniso_U_22
_atom_site_aniso_U_33
_atom_site_aniso_U_23
_atom_site_aniso_U_13
_atom_site_aniso_U_12
Co1 0.0605(4) 0.0220(3) 0.0195(3) 0.000 -0.0038(2) 0.000
N1 0.0514(12) 0.0221(8) 0.0281(10) -0.0016(7) -0.0070(9) 0.0013(8)
N2 0.0687(15) 0.0273(9) 0.0225(10) -0.0017(8) 0.0041(10) -0.0012(9)
N3 0.114(2) 0.0351(11) 0.0284(11) -0.0056(9) -0.0230(13) 0.0005(13)
N4 0.0456(16) 0.0204(12) 0.0279(14) 0.000 0.0042(13) 0.000
C1 0.0469(13) 0.0247(10) 0.0321(12) -0.0003(9) -0.0070(10) 0.0012(9)
C2 0.0434(13) 0.0344(12) 0.0428(14) 0.0028(10) -0.0015(11) 0.0022(10)
C3 0.0385(13) 0.0348(13) 0.0641(18) -0.0045(12) -0.0054(13) -0.0016(10)
C4 0.0491(15) 0.0297(12) 0.0533(16) -0.0089(11) -0.0160(13) 0.0035(10)
C5 0.0573(16) 0.0261(11) 0.0354(12) -0.0048(10) -0.0127(11) 0.0062(11)
C6 0.082(2) 0.0309(12) 0.0316(13) -0.0078(10) -0.0117(13) -0.0013(12)
C7 0.084(3) 0.0331(18) 0.0276(18) 0.000 -0.0089(18) 0.000
C8 0.170(4) 0.0510(18) 0.0354(16) -0.0066(14) -0.048(2) 0.001(2)
C9 0.078(2) 0.0336(12) 0.0267(12) -0.0066(10) 0.0055(12) -0.0058(12)
C10 0.086(2) 0.0410(14) 0.0428(16) -0.0203(12) 0.0164(15) -0.0080(14)
C11 0.075(2) 0.0443(15) 0.0599(19) -0.0192(14) 0.0298(16) -0.0043(14)
C12 0.0690(19) 0.0394(14) 0.0430(15) -0.0063(11) 0.0200(14) -0.0016(13)
C13 0.0699(19) 0.0306(12) 0.0277(12) -0.0010(9) 0.0093(12) -0.0034(12)
C14 0.0438(18) 0.0235(14) 0.0247(16) 0.000 0.0008(14) 0.000
C15 0.050(2) 0.0414(18) 0.0255(16) 0.000 -0.0045(15) 0.000
Cl1 0.0407(3) 0.0321(3) 0.0376(3) 0.0047(2) 0.0061(2) 0.0006(2)
O1 0.0441(10) 0.0363(9) 0.0545(11) 0.0068(8) 0.0044(8) -0.0065(8)
O2 0.0711(15) 0.0896(17) 0.0699(15) 0.0218(13) -0.0253(13) -0.0235(13)
O3 0.0983(18) 0.0514(12) 0.0608(13) -0.0057(10) 0.0449(13) -0.0033(12)
O4 0.0650(13) 0.0322(10) 0.0958(17) 0.0155(10) 0.0357(12) 0.0082(9)
Cl2 0.0613(7) 0.0375(8) 0.0298(5) -0.0040(4) 0.0059(5) 0.0031(4)
O5 0.074(2) 0.087(2) 0.0260(14) 0.000 0.0024(13) 0.000
O6 0.0620(17) 0.0592(17) 0.0345(14) 0.000 0.0153(13) 0.000
O7 0.096(3) 0.036(2) 0.067(3) -0.0098(19) -0.003(3) 0.004(2)
O8 0.0591(17) 0.0632(17) 0.0362(14) 0.000 0.0013(13) 0.000

loop_
_atom_type_symbol
_atom_type_description
_atom_type_scat_dispersion_real
_atom_type_scat_dispersion_imag
_atom_type_scat_source
C C 0.0181 0.0091 'International Tables Vol C Tables 4.2.6.8 and 6.1.1.4'
H H 0.0000 0.0000 'International Tables Vol C Tables 4.2.6.8 and 6.1.1.4'
Cl Cl 0.3639 0.7018 'International Tables Vol C Tables 4.2.6.8 and 6.1.1.4'
Co Co -2.3653 3.6143 'International Tables Vol C Tables 4.2.6.8 and 6.1.1.4'
N N 0.0311 0.0180 'International Tables Vol C Tables 4.2.6.8 and 6.1.1.4'
O O 0.0492 0.0322 'International Tables Vol C Tables 4.2.6.8 and 6.1.1.4'

loop_
_geom_angle_atom_site_label_1
_geom_angle_atom_site_label_2
_geom_angle_atom_site_label_3
_geom_angle
_geom_angle_site_symmetry_1
_geom_angle_site_symmetry_3
_geom_angle_publ_flag
N1 Co1 N1 95.21(11) 8_565 . ?
N1 Co1 N2 83.84(8) 8_565 8_565 ?
N1 Co1 N2 175.07(9) . 8_565 ?
N1 Co1 N2 175.07(9) 8_565 . ?
N1 Co1 N2 83.84(8) . . ?
N2 Co1 N2 96.70(12) 8_565 . ?
N4 Co1 N1 92.45(8) . . ?
N4 Co1 N1 92.44(8) . 8_565 ?
N4 Co1 N2 92.43(8) . . ?
N4 Co1 N2 92.43(8) . 8_565 ?
C7 Co1 N1 87.73(11) . 8_565 ?
C7 Co1 N1 87.73(11) . . ?
C7 Co1 N2 87.40(12) . 8_565 ?
C7 Co1 N2 87.40(12) . . ?
C7 Co1 N4 179.74(17) . . ?
C1 N1 Co1 122.88(15) . . ?
C1 N1 C5 117.1(2) . . ?
C5 N1 Co1 120.00(18) . . ?
C9 N2 Co1 119.3(2) . . ?
C13 N2 Co1 123.05(17) . . ?
C13 N2 C9 117.6(2) . . ?
C7 N3 C6 115.4(2) . . ?
C7 N3 C8 109.9(2) . . ?
C8 N3 C6 134.6(2) . . ?
C14 N4 Co1 179.2(3) . . ?
N1 C1 H1 118.6 . . ?
N1 C1 C2 122.8(2) . . ?
C2 C1 H1 118.6 . . ?
C1 C2 H2 120.3 . . ?
C1 C2 C3 119.4(3) . . ?
C3 C2 H2 120.3 . . ?
C2 C3 H3 120.7 . . ?
C2 C3 C4 118.5(3) . . ?
C4 C3 H3 120.7 . . ?
C3 C4 H4 120.3 . . ?
C5 C4 C3 119.4(2) . . ?
C5 C4 H4 120.3 . . ?
N1 C5 C4 122.5(2) . . ?
N1 C5 C6 115.9(2) . . ?
C4 C5 C6 121.4(2) . . ?
N3 C6 C5 108.9(2) . . ?
N3 C6 H6 110.3 . . ?
N3 C6 C9 108.8(3) . . ?
C5 C6 H6 110.3 . . ?
C9 C6 C5 108.2(2) . . ?
C9 C6 H6 110.3 . . ?
N3 C7 Co1 126.32(16) . . ?
N3 C7 Co1 126.32(16) 8_565 . ?
N3 C7 N3 107.3(3) . 8_565 ?
N3 C8 H8 126.8 . . ?
C8 C8 N3 106.39(16) 8_565 . ?
C8 C8 H8 126.8 8_565 . ?
N2 C9 C6 116.6(2) . . ?
N2 C9 C10 122.0(3) . . ?
C10 C9 C6 121.3(2) . . ?
C9 C10 H10 120.1 . . ?
C11 C10 C9 119.8(3) . . ?
C11 C10 H10 120.1 . . ?
C10 C11 H11 120.8 . . ?
C10 C11 C12 118.4(3) . . ?
C12 C11 H11 120.8 . . ?
C11 C12 H12 120.5 . . ?
C11 C12 C13 119.0(3) . . ?
C13 C12 H12 120.5 . . ?
N2 C13 C12 123.2(3) . . ?
N2 C13 H13 118.4 . . ?
C12 C13 H13 118.4 . . ?
N4 C14 C15 179.8(4) . . ?
C14 C15 H15A 109.5 . . ?
C14 C15 H15B 109.5 . . ?
C14 C15 H15C 109.5 . . ?
H15A C15 H15B 109.5 . . ?
H15A C15 H15C 109.5 . . ?
H15B C15 H15C 109.5 . . ?
O1 Cl1 O4 109.87(12) . . ?
O2 Cl1 O1 108.97(13) . . ?
O2 Cl1 O4 109.29(16) . . ?
O3 Cl1 O1 110.62(13) . . ?
O3 Cl1 O2 109.04(17) . . ?
O3 Cl1 O4 109.03(14) . . ?
Cl2 Cl2 O5 74.82(5) 8_565 . ?
Cl2 Cl2 O6 75.21(5) 8_565 . ?
Cl2 Cl2 O7 178.2(2) 8_565 . ?
Cl2 Cl2 O8 75.12(5) 8_565 . ?
O5 Cl2 O6 112.91(18) . . ?
O5 Cl2 O7 103.9(2) . . ?
O5 Cl2 O8 115.75(18) . . ?
O6 Cl2 O7 106.5(2) . . ?
O8 Cl2 O6 112.09(17) . . ?
O8 Cl2 O7 104.4(2) . . ?
Cl2 O5 Cl2 30.35(10) 8_565 . ?
Cl2 O6 Cl2 29.59(10) . 8_565 ?
Cl2 O8 Cl2 29.76(11) 8_565 . ?

loop_
_geom_bond_atom_site_label_1
_geom_bond_atom_site_label_2
_geom_bond_distance
_geom_bond_site_symmetry_2
_geom_bond_publ_flag
Co1 N1 1.990(2) 8_565 ?
Co1 N1 1.991(2) . ?
Co1 N2 1.999(2) . ?
Co1 N2 1.999(2) 8_565 ?
Co1 N4 1.951(3) . ?
Co1 C7 1.835(4) . ?
N1 C1 1.341(3) . ?
N1 C5 1.361(3) . ?
N2 C9 1.364(3) . ?
N2 C13 1.327(4) . ?
N3 C6 1.458(3) . ?
N3 C7 1.327(3) . ?
N3 C8 1.387(4) . ?
N4 C14 1.142(4) . ?
C1 H1 0.9500 . ?
C1 C2 1.376(3) . ?
C2 H2 0.9500 . ?
C2 C3 1.376(4) . ?
C3 H3 0.9500 . ?
C3 C4 1.378(4) . ?
C4 H4 0.9500 . ?
C4 C5 1.371(4) . ?
C5 C6 1.510(4) . ?
C6 H6 1.0000 . ?
C6 C9 1.505(4) . ?
C8 C8 1.356(7) 8_565 ?
C8 H8 0.9500 . ?
C9 C10 1.379(4) . ?
C10 H10 0.9500 . ?
C10 C11 1.377(5) . ?
C11 H11 0.9500 . ?
C11 C12 1.379(4) . ?
C12 H12 0.9500 . ?
C12 C13 1.389(4) . ?
C13 H13 0.9500 . ?
C14 C15 1.444(5) . ?
C15 H15A 0.9800 . ?
C15 H15B 0.9800 . ?
C15 H15C 0.9800 . ?
Cl1 O1 1.4236(18) . ?
Cl1 O2 1.421(2) . ?
Cl1 O3 1.419(2) . ?
Cl1 O4 1.430(2) . ?
Cl2 Cl2 0.725(2) 8_565 ?
Cl2 O5 1.385(3) . ?
Cl2 O6 1.419(3) . ?
Cl2 O7 1.439(4) . ?
Cl2 O8 1.411(3) . ?

loop_
_geom_torsion_atom_site_label_1
_geom_torsion_atom_site_label_2
_geom_torsion_atom_site_label_3
_geom_torsion_atom_site_label_4
_geom_torsion
_geom_torsion_site_symmetry_1
_geom_torsion_site_symmetry_2
_geom_torsion_site_symmetry_3
_geom_torsion_site_symmetry_4
_geom_torsion_publ_flag
Co1 N1 C1 C2 -174.50(18) . . . . ?
Co1 N1 C5 C4 176.13(19) . . . . ?
Co1 N1 C5 C6 -7.6(3) . . . . ?
Co1 N2 C9 C6 2.6(3) . . . . ?
Co1 N2 C9 C10 178.6(2) . . . . ?
Co1 N2 C13 C12 -179.84(19) . . . . ?
N1 Co1 C7 N3 -42.6(4) 8_565 . . 8_565 ?
N1 Co1 C7 N3 42.6(4) . . . . ?
N1 Co1 C7 N3 137.9(4) 8_565 . . . ?
N1 Co1 C7 N3 -137.9(4) . . . 8_565 ?
N1 C1 C2 C3 -2.1(4) . . . . ?
N1 C5 C6 N3 61.4(3) . . . . ?
N1 C5 C6 C9 -56.7(3) . . . . ?
N2 Co1 C7 N3 138.1(4) . . . 8_565 ?
N2 Co1 C7 N3 -138.2(4) 8_565 . . . ?
N2 Co1 C7 N3 41.3(4) 8_565 . . 8_565 ?
N2 Co1 C7 N3 -41.3(4) . . . . ?
N2 C9 C10 C11 1.1(4) . . . . ?
N3 C6 C9 N2 -58.6(3) . . . . ?
N3 C6 C9 C10 125.4(3) . . . . ?
C1 N1 C5 C4 -3.0(4) . . . . ?
C1 N1 C5 C6 173.3(2) . . . . ?
C1 C2 C3 C4 -2.0(4) . . . . ?
C2 C3 C4 C5 3.5(4) . . . . ?
C3 C4 C5 N1 -1.0(4) . . . . ?
C3 C4 C5 C6 -177.1(2) . . . . ?
C4 C5 C6 N3 -122.2(3) . . . . ?
C4 C5 C6 C9 119.6(3) . . . . ?
C5 N1 C1 C2 4.6(3) . . . . ?
C5 C6 C9 N2 59.7(3) . . . . ?
C5 C6 C9 C10 -116.4(3) . . . . ?
C6 N3 C7 Co1 -1.8(6) . . . . ?
C6 N3 C7 N3 178.7(2) . . . 8_565 ?
C6 N3 C8 C8 -178.2(4) . . . 8_565 ?
C6 C9 C10 C11 176.9(3) . . . . ?
C7 N3 C6 C5 -57.9(4) . . . . ?
C7 N3 C6 C9 59.9(4) . . . . ?
C7 N3 C8 C8 -0.1(4) . . . 8_565 ?
C8 N3 C6 C5 120.3(4) . . . . ?
C8 N3 C6 C9 -122.0(4) . . . . ?
C8 N3 C7 Co1 179.6(3) . . . . ?
C8 N3 C7 N3 0.1(6) . . . 8_565 ?
C9 N2 C13 C12 -2.7(4) . . . . ?
C9 C10 C11 C12 -2.2(5) . . . . ?
C10 C11 C12 C13 0.9(4) . . . . ?
C11 C12 C13 N2 1.6(4) . . . . ?
C13 N2 C9 C6 -174.7(2) . . . . ?
C13 N2 C9 C10 1.4(4) . . . . ?
O5 Cl2 O6 Cl2 66.08(12) . . . 8_565 ?
O5 Cl2 O8 Cl2 -64.60(12) . . . 8_565 ?
O6 Cl2 O5 Cl2 -66.31(12) . . . 8_565 ?
O6 Cl2 O8 Cl2 66.86(10) . . . 8_565 ?
O7 Cl2 O5 Cl2 178.7(2) . . . 8_565 ?
O7 Cl2 O6 Cl2 179.5(2) . . . 8_565 ?
O7 Cl2 O8 Cl2 -178.2(2) . . . 8_565 ?
O8 Cl2 O5 Cl2 64.77(12) . . . 8_565 ?
O8 Cl2 O6 Cl2 -66.81(10) . . . 8_565 ?

loop_
_smtbx_masks_void_nr
_smtbx_masks_void_average_x
_smtbx_masks_void_average_y
_smtbx_masks_void_average_z
_smtbx_masks_void_volume
_smtbx_masks_void_count_electrons
_smtbx_masks_void_content
1 0.120 0.250 0.894 222.5 60.7 '1 CH3CN'
2 -0.120 0.750 0.106 222.5 58.3 '1 CH3CN'
3 0.380 0.750 0.394 222.5 58.3 '1 CH3CN'
4 0.620 0.250 0.606 222.5 60.1 '1 CH3CN'
